data_4123231
loop_
_publ_author_name
'Alabarse, Frederico G.'
'Rouquette, J\'er\^ome'
'Coasne, Beno\^it'
'Haidoux, Abel'
'Paulmann, Carsten'
'Cambon, Olivier'
'Haines, Julien'

_publ_section_title
;
 Mechanism of H2O Insertion and Chemical Bond Formation in
 AlPO4-54&#x00B7;xH2O at High Pressure.
;
_journal_issue 2
_journal_name_full 'Journal of the American Chemical Society'
_journal_page_first 584
_journal_page_last 587
_journal_paper_doi 10.1021/ja511153n
_journal_volume 137
_journal_year 2015
_chemical_formula_sum 'Al18 O111 P18'
_chemical_formula_weight 2819.10
_chemical_name_common AlPO4-54.xH2O
_chemical_name_systematic
;
 ? 
;
_space_group_IT_number 173
_symmetry_cell_setting hexagonal
_symmetry_space_group_name_Hall 'P 6c'
_symmetry_space_group_name_H-M 'P 63'
_atom_sites_solution_primary direct
_atom_sites_solution_secondary difmap
_audit_creation_method 'manual editing'
_cell_angle_alpha 90.00
_cell_angle_beta 90.00
_cell_angle_gamma 120.00
_cell_formula_units_Z 1
_cell_length_a 18.8821(13)
_cell_length_b 18.8821(13)
_cell_length_c 8.0281(4)
_cell_measurement_pressure 400000
_cell_measurement_reflns_used 722
_cell_measurement_temperature 293(2)
_cell_measurement_theta_max 13
_cell_measurement_theta_min 1
_cell_volume 2478.8(3)
_computing_cell_refinement
;
CrysAlisPro, Agilent Technologies,
Version 1.171.35.11 (release 16-05-2011 CrysAlis171 .NET)
(compiled May 16 2011,17:55:39)
;
_computing_data_reduction
;
CrysAlisPro, Agilent Technologies,
Version 1.171.35.11 (release 16-05-2011 CrysAlis171 .NET)
(compiled May 16 2011,17:55:39)
Absorb7 and Absorb-GUI, Angel and Gonzalez-Platas (2013)
  J. Appl. Cryst. 46:252-254
Average v2.2 (Angel, 2003) www.crystal.vt.edu/crystal 
;
_computing_structure_refinement 'SHELXL-97 (Sheldrick, 1997)'
_diffrn_ambient_pressure 400000
_diffrn_ambient_temperature 293(2)
_diffrn_measured_fraction_theta_full 0.757
_diffrn_measured_fraction_theta_max 0.757
_diffrn_measurement_details
;
  1 phi     60.00  121.00   1.0000  700.0000
omega____ theta____ kappa____ phi______ frames
  57.0000    0.0000 -134.0000     -     61

;
_diffrn_measurement_device_type
;
MARCCD 165 
MAR-CrysAlisPro-abstract goniometer: imported MAR images
;
_diffrn_measurement_method '\p scans'
_diffrn_radiation_monochromator synchrotron
_diffrn_radiation_source 'HASYLAB synchrotron'
_diffrn_radiation_type synchrotron
_diffrn_radiation_wavelength 0.50000
_diffrn_reflns_av_R_equivalents 0.1228
_diffrn_reflns_av_sigmaI/netI 0.1968
_diffrn_reflns_limit_h_max 23
_diffrn_reflns_limit_h_min -20
_diffrn_reflns_limit_k_max 7
_diffrn_reflns_limit_k_min -15
_diffrn_reflns_limit_l_max 9
_diffrn_reflns_limit_l_min -8
_diffrn_reflns_number 3078
_diffrn_reflns_reduction_process
; 
data averaged using Blessing (1987) criteria 
;
_diffrn_reflns_theta_full 18.02
_diffrn_reflns_theta_max 18.02
_diffrn_reflns_theta_min 1.99
_exptl_absorpt_correction_T_max 0.635
_exptl_absorpt_correction_T_min 0.960
_exptl_absorpt_correction_type gaussian
_exptl_absorpt_process_details
;
Gaussian integration over a grid
of 16 x 16 x 16 points =  4096 total grid points
  Based upon method of Burnham (1966)

 Data corrected for diamond-anvil cell absorption
 Note that exptl_absorpt_correction_tmin and _tmax
 the total correction factors applied to the intensities
 The individual factors are: 
         range of dac transmission factors (min-max)      0.640     0.967
         range of gasket transmission (min-max)           1.000     1.000
         range of P media transmission (min-max)          1.000     1.000

    DAC transmission function via a table of values

    Gasket shadowing corrections were made based upon
    Gasket thickness = 118.1 microns, radius = 250.0 microns
    Gasket absorption coeff =        72.50 mm-1
    REFLECTION WAS CONSIDERED TOTALLY OBSCURED IF 
 FRACTION CRYSTAL ILLUMINATED WAS LESS THAN 0.20

    Non-absorbing pressure medium
;
_exptl_crystal_density_diffrn 1.888
_exptl_crystal_density_method 'not measured'
_exptl_crystal_description
;
 crystal was described in terms of coordinates of corners
 now back-transformed to potentially non-integer hkl
;
_exptl_crystal_F_000 1392
_exptl_crystal_preparation 'mounted in a diamond-anvil cell '
_exptl_crystal_size_max 0.23
_exptl_crystal_size_mid 0.03
_exptl_crystal_size_min 0.03
_refine_diff_density_max 0.804
_refine_diff_density_min -0.958
_refine_diff_density_rms 0.195
_refine_ls_abs_structure_details 'Flack H D (1983), Acta Cryst. A39, 876-881'
_refine_ls_abs_structure_Flack 2.3(12)
_refine_ls_extinction_method none
_refine_ls_goodness_of_fit_ref 0.961
_refine_ls_matrix_type full
_refine_ls_number_parameters 114
_refine_ls_number_reflns 1804
_refine_ls_number_restraints 1
_refine_ls_restrained_S_all 0.961
_refine_ls_R_factor_all 0.1127
_refine_ls_R_factor_gt 0.0767
_refine_ls_shift/su_max 0.000
_refine_ls_shift/su_mean 0.000
_refine_ls_structure_factor_coef Fsqd
_refine_ls_weighting_details 'calc w=1/[\s^2^(Fo^2^)+(0.1011P)^2^+0.0000P] where P=(Fo^2^+2Fc^2^)/3'
_refine_ls_weighting_scheme calc
_refine_ls_wR_factor_gt 0.1819
_refine_ls_wR_factor_ref 0.1982
_reflns_number_gt 1048
_reflns_number_total 1804
_reflns_threshold_expression >2sigma(I)
_cod_data_source_file ja511153n_si_003.cif
_cod_data_source_block AlPO4-54
_cod_depositor_comments
;
The following automatic conversions were performed:

'_exptl_absorpt_correction_type' value 'Gaussian' changed to
'gaussian' according to
/home/saulius/struct/COD-crude-data--automatic-downloads/rss-feeds/ACS/lib/dictionaries/cif_core.dic
dictionary named 'cif_core.dic' version 2.4.2 from 2011-04-26.

Automatic conversion script
Id: cif_fix_values 2935 2014-11-11 08:27:57Z andrius 

 Adding full bibliography for 4123227--4123231.cif.
;
_cod_database_code 4123231
_exptl_absorpt_correction_mu 0.310

loop_
_symmetry_equiv_pos_as_xyz
'x, y, z'
'-y, x-y, z'
'-x+y, -x, z'
'-x, -y, z+1/2'
'y, -x+y, z+1/2'
'x-y, x, z+1/2'

loop_
_atom_site_label
_atom_site_type_symbol
_atom_site_fract_x
_atom_site_fract_y
_atom_site_fract_z
_atom_site_U_iso_or_equiv
_atom_site_adp_type
_atom_site_occupancy
_atom_site_symmetry_multiplicity
_atom_site_calc_flag
_atom_site_refinement_flags
Al1 Al 0.3847(4) -0.0016(6) -0.2412(6) 0.0146(11) Uiso 1 1 d .
Al2 Al 0.4806(5) 0.8273(4) -0.2018(8) 0.0153(16) Uiso 1 1 d .
Al3 Al 0.6435(4) 0.1706(4) -0.1974(8) 0.0129(15) Uiso 1 1 d .
P1 P 0.5492(3) 1.0011(4) -0.3622(5) 0.0112(9) Uiso 1 1 d .
P2 P 0.3237(3) 0.8126(4) -0.3130(7) 0.0126(13) Uiso 1 1 d .
P3 P 0.4958(3) 0.1854(3) -0.3180(8) 0.0132(14) Uiso 1 1 d .
O1 O 0.4703(8) 0.0033(11) -0.3591(14) 0.020(3) Uiso 1 1 d .
O2 O 0.4195(9) 0.9900(11) -0.0330(13) 0.026(3) Uiso 1 1 d .
O3 O 0.3170(10) 0.8847(11) -0.2589(18) 0.030(5) Uiso 1 1 d .
O4 O 0.4314(10) 0.1098(10) -0.2302(17) 0.028(5) Uiso 1 1 d .
O5 O 0.5426(10) 0.9231(9) -0.2814(18) 0.021(4) Uiso 1 1 d .
O6 O 0.6167(10) 0.0736(10) -0.2563(17) 0.027(4) Uiso 1 1 d .
O7 O 0.5011(8) 0.7627(8) -0.3230(16) 0.017(3) Uiso 1 1 d .
O8 O 0.3786(8) 0.7981(8) -0.1921(17) 0.018(3) Uiso 1 1 d .
O9 O 0.5189(9) 0.8267(9) -0.0054(18) 0.029(4) Uiso 1 1 d .
O10 O 0.3626(9) 0.8257(9) -0.4825(16) 0.026(4) Uiso 1 1 d .
O11 O 0.5838(9) 0.2046(9) -0.2838(17) 0.028(4) Uiso 1 1 d .
O12 O 0.7427(9) 0.2283(10) -0.2679(17) 0.025(4) Uiso 1 1 d .
OW1 O 0.3407(8) 0.0046(11) -0.4682(13) 0.026(3) Uiso 1 1 d .
OW2 O 0.2867(10) 0.9950(13) -0.1524(14) 0.026(3) Uiso 1 1 d .
OW3 O 0.331(3) 0.122(3) 0.061(6) 0.074(15) Uiso 0.50 1 d P
OW4 O 0.219(3) 0.903(3) 0.132(7) 0.091(16) Uiso 0.50 1 d P
OW5 O 0.184(3) 0.865(3) 0.029(6) 0.064(13) Uiso 0.50 1 d P
OW6 O 0.336(3) 0.161(4) -0.010(7) 0.101(18) Uiso 0.50 1 d P
OW7 O 0.161(5) -0.017(6) 0.666(13) 0.26(4) Uiso 0.50 1 d P
OW8 O 0.256(5) 0.082(5) 0.288(10) 0.21(4) Uiso 0.50 1 d P
OW09 O 0.138(4) 0.827(4) -0.079(8) 0.13(2) Uiso 0.50 1 d P
OW10 O 0.301(6) 0.202(5) -0.124(9) 0.19(3) Uiso 0.50 1 d P

loop_
_atom_type_symbol
_atom_type_description
_atom_type_scat_dispersion_real
_atom_type_scat_dispersion_imag
_atom_type_scat_source
O O 0.0056 0.0036 'International Tables Vol C Tables 4.2.6.8 and 6.1.1.4'
Al Al 0.0406 0.0313 'International Tables Vol C Tables 4.2.6.8 and 6.1.1.4'
P P 0.0667 0.0580 'International Tables Vol C Tables 4.2.6.8 and 6.1.1.4'

loop_
_exptl_crystal_face_index_h
_exptl_crystal_face_index_k
_exptl_crystal_face_index_l
_exptl_crystal_face_perp_dist
-3.0243 -17.1835 -1.0000 -0.0050
2.0136 -1.4754 1.0000 0.0450
16.2256 -10.3007 1.0000 0.0179
-5.6152 3.2620 1.0000 0.0332
-21.9265 13.8409 -1.0000 0.0085
2.7110 -1.4585 -1.0000 0.0450
-2.0136 1.4754 -1.0000 0.0300
3.0243 17.1835 1.0000 0.0300

loop_
_geom_angle_atom_site_label_1
_geom_angle_atom_site_label_2
_geom_angle_atom_site_label_3
_geom_angle
_geom_angle_site_symmetry_1
_geom_angle_site_symmetry_3
O4 Al1 O2 93.9(8) . 1_545
O4 Al1 O1 93.5(9) . .
O2 Al1 O1 97.4(6) 1_545 .
O4 Al1 O3 168.4(6) . 1_545
O2 Al1 O3 92.2(8) 1_545 1_545
O1 Al1 O3 95.5(8) . 1_545
O4 Al1 OW2 85.7(9) . 1_545
O2 Al1 OW2 92.3(5) 1_545 1_545
O1 Al1 OW2 170.3(6) . 1_545
O3 Al1 OW2 84.2(9) 1_545 1_545
O4 Al1 OW1 87.3(7) . .
O2 Al1 OW1 177.4(8) 1_545 .
O1 Al1 OW1 84.9(5) . .
O3 Al1 OW1 86.2(7) 1_545 .
OW2 Al1 OW1 85.5(5) 1_545 .
O5 Al2 O8 114.8(8) . .
O5 Al2 O9 106.2(8) . .
O8 Al2 O9 111.1(8) . .
O5 Al2 O7 104.9(8) . .
O8 Al2 O7 113.9(8) . .
O9 Al2 O7 105.2(8) . .
O11 Al3 O6 113.3(8) . .
O11 Al3 O12 110.0(9) . .
O6 Al3 O12 103.5(8) . .
O11 Al3 O10 108.7(8) . 4_665
O6 Al3 O10 109.3(8) . 4_665
O12 Al3 O10 111.9(8) . 4_665
O2 P1 O1 111.0(7) 4_674 1_565
O2 P1 O5 109.6(10) 4_674 .
O1 P1 O5 113.9(9) 1_565 .
O2 P1 O6 107.5(10) 4_674 1_565
O1 P1 O6 110.3(9) 1_565 1_565
O5 P1 O6 104.2(6) . 1_565
O3 P2 O10 111.8(9) . .
O3 P2 O7 108.2(9) . 2_665
O10 P2 O7 108.1(9) . 2_665
O3 P2 O8 110.5(9) . .
O10 P2 O8 106.3(8) . .
O7 P2 O8 111.9(8) 2_665 .
O4 P3 O12 108.7(10) . 3_665
O4 P3 O9 108.5(9) . 4_664
O12 P3 O9 107.5(9) 3_665 4_664
O4 P3 O11 113.8(9) . .
O12 P3 O11 110.3(9) 3_665 .
O9 P3 O11 107.8(9) 4_664 .
P1 O1 Al1 149.7(8) 1_545 .
P1 O2 Al1 169.4(14) 4_675 1_565
P2 O3 Al1 138.3(11) . 1_565
P3 O4 Al1 139.6(11) . .
P1 O5 Al2 147.6(11) . .
P1 O6 Al3 139.6(11) 1_545 .
P2 O7 Al2 138.3(10) 3_565 .
P2 O8 Al2 131.2(10) . .
P3 O9 Al2 148.2(11) 4_665 .
P2 O10 Al3 150.3(11) . 4_664
P3 O11 Al3 145.7(11) . .
P3 O12 Al3 150.1(12) 2_655 .
OW4 OW5 OW09 170(7) . .
OW3 OW6 OW10 154(7) . .
OW5 OW09 OW8 147(7) . 5_564

loop_
_geom_bond_atom_site_label_1
_geom_bond_atom_site_label_2
_geom_bond_distance
_geom_bond_site_symmetry_2
Al1 O4 1.831(19) .
Al1 O2 1.832(12) 1_545
Al1 O1 1.836(12) .
Al1 O3 1.88(2) 1_545
Al1 OW2 1.953(14) 1_545
Al1 OW1 2.030(12) .
Al2 O5 1.713(16) .
Al2 O8 1.720(15) .
Al2 O9 1.737(15) .
Al2 O7 1.749(15) .
Al3 O11 1.698(16) .
Al3 O6 1.705(16) .
Al3 O12 1.724(16) .
Al3 O10 1.733(14) 4_665
P1 O2 1.469(12) 4_674
P1 O1 1.511(11) 1_565
P1 O5 1.555(16) .
P1 O6 1.574(16) 1_565
P2 O3 1.492(19) .
P2 O10 1.507(15) .
P2 O7 1.531(14) 2_665
P2 O8 1.541(14) .
P3 O4 1.510(17) .
P3 O12 1.517(16) 3_665
P3 O9 1.526(16) 4_664
P3 O11 1.539(16) .
O1 P1 1.511(11) 1_545
O2 P1 1.469(12) 4_675
O2 Al1 1.832(12) 1_565
O3 Al1 1.88(2) 1_565
O6 P1 1.574(16) 1_545
O7 P2 1.531(14) 3_565
O9 P3 1.526(16) 4_665
O10 Al3 1.733(14) 4_664
O12 P3 1.517(16) 2_655
OW2 Al1 1.953(14) 1_565
OW3 OW6 0.91(7) .
OW4 OW5 1.08(6) .
OW5 OW09 1.19(8) .
OW6 OW10 1.54(8) .
OW8 OW09 1.49(9) 6_655
OW09 OW8 1.49(9) 5_564
